data_4333849
loop_
_publ_author_name
'Li-Li Liang'
'Xin-Long Ni'
'Yi Zhao'
'Kai Chen'
'Xin Xiao'
'Yun-Qian Zhang'
'Carl Redshaw'
'Qian-Jiang Zhu'
'Sai-Feng Xue'
'Zhu Tao'

_publ_section_title
;
 Construction of Cucurbit[7]uril Based Tubular Nanochannels Incorporating
 Associated [CdCl4]2- and Lanthanide Ions
;
_journal_name_full 'Inorganic Chemistry'
_journal_page_first 1909
_journal_page_last 1915
_journal_paper_doi 10.1021/ic302145j
_journal_volume 52
_journal_year 2013
_chemical_formula_moiety 'C42 H42 N28 O24 Tm2, CdCl4, 4Cl, 42(H2 O)'
_chemical_formula_sum 'C42 H146 Cd Cl8 N28 O66 Tm2'
_chemical_formula_weight 2833.73
_chemical_name_systematic
;
 ?
;
_space_group_IT_number 2
_symmetry_cell_setting triclinic
_symmetry_space_group_name_Hall '-P 1'
_symmetry_space_group_name_H-M 'P -1'
_atom_sites_solution_hydrogens geom
_atom_sites_solution_primary direct
_atom_sites_solution_secondary difmap
_audit_creation_method SHELXL-97
_cell_angle_alpha 113.978(4)
_cell_angle_beta 97.330(4)
_cell_angle_gamma 111.415(4)
_cell_formula_units_Z 2
_cell_length_a 17.021(2)
_cell_length_b 17.221(2)
_cell_length_c 20.217(3)
_cell_measurement_temperature 223(2)
_cell_volume 4768.1(11)
_computing_structure_refinement 'SHELXL-97 (Sheldrick, 1997)'
_diffrn_ambient_temperature 223(2)
_diffrn_measured_fraction_theta_full 0.969
_diffrn_measured_fraction_theta_max 0.969
_diffrn_measurement_device_type 'Bruker CCD Area Detector'
_diffrn_measurement_method '\f and \w scan'
_diffrn_radiation_monochromator graphite
_diffrn_radiation_source 'fine-focus sealed tube'
_diffrn_radiation_type MoK\a
_diffrn_radiation_wavelength 0.71073
_diffrn_reflns_av_R_equivalents 0.0900
_diffrn_reflns_av_sigmaI/netI 0.1055
_diffrn_reflns_limit_h_max 20
_diffrn_reflns_limit_h_min -20
_diffrn_reflns_limit_k_max 21
_diffrn_reflns_limit_k_min -21
_diffrn_reflns_limit_l_max 24
_diffrn_reflns_limit_l_min -24
_diffrn_reflns_number 51079
_diffrn_reflns_theta_full 26.00
_diffrn_reflns_theta_max 26.00
_diffrn_reflns_theta_min 1.46
_exptl_absorpt_coefficient_mu 2.419
_exptl_absorpt_correction_T_max 0.6564
_exptl_absorpt_correction_T_min 0.5612
_exptl_absorpt_correction_type multi-scan
_exptl_absorpt_process_details 'SADABS (Bruker, 2008)'
_exptl_crystal_colour colorless
_exptl_crystal_density_diffrn 1.974
_exptl_crystal_description block
_exptl_crystal_F_000 2888
_exptl_crystal_size_max 0.27
_exptl_crystal_size_mid 0.23
_exptl_crystal_size_min 0.19
_platon_squeeze_details
;
;
_refine_diff_density_max 5.175
_refine_diff_density_min -3.041
_refine_diff_density_rms 0.344
_refine_ls_extinction_method none
_refine_ls_goodness_of_fit_ref 1.054
_refine_ls_hydrogen_treatment constr
_refine_ls_matrix_type full
_refine_ls_number_parameters 937
_refine_ls_number_reflns 18139
_refine_ls_number_restraints 4
_refine_ls_restrained_S_all 1.054
_refine_ls_R_factor_all 0.1156
_refine_ls_R_factor_gt 0.1018
_refine_ls_shift/su_max 0.001
_refine_ls_shift/su_mean 0.000
_refine_ls_structure_factor_coef Fsqd
_refine_ls_weighting_details 'calc w=1/[\s^2^(Fo^2^)+(0.2000P)^2^+0.0000P] where P=(Fo^2^+2Fc^2^)/3'
_refine_ls_weighting_scheme calc
_refine_ls_wR_factor_gt 0.2667
_refine_ls_wR_factor_ref 0.2821
_reflns_number_gt 13567
_reflns_number_total 18139
_reflns_threshold_expression >2sigma(I)
_cod_data_source_file ic302145j_si_001_19.cif
_cod_data_source_block p12
_cod_original_cell_volume 4768.3(10)
_cod_database_code 4333849

loop_
_symmetry_equiv_pos_as_xyz
'x, y, z'
'-x, -y, -z'

loop_
_atom_site_label
_atom_site_type_symbol
_atom_site_fract_x
_atom_site_fract_y
_atom_site_fract_z
_atom_site_U_iso_or_equiv
_atom_site_adp_type
_atom_site_occupancy
_atom_site_symmetry_multiplicity
_atom_site_calc_flag
_atom_site_refinement_flags
Cl5 Cl 0.1695(2) 0.8066(2) 0.9633(2) 0.0528(10) Uani 1 1 d .
Cl6 Cl 0.4390(4) 0.5731(5) 0.6516(3) 0.0396(14) Uani 0.50 1 d P
Cl7 Cl 0.6269(5) 0.5732(5) 0.9065(4) 0.0497(16) Uani 0.50 1 d P
Cl8 Cl 0.4261(3) 0.9104(3) 0.6102(3) 0.0674(11) Uani 1 1 d .
Cl9 Cl 0.1586(3) 0.8666(3) 0.8990(3) 0.0251(10) Uani 0.50 1 d P
Cl10 Cl 0.0000 0.5000 0.5000 0.160(6) Uani 1 2 d S
O1W O 0.3442(5) 0.5767(6) 0.9694(4) 0.037(2) Uani 1 1 d .
O2W O 0.0996(5) 0.3015(7) 0.8647(5) 0.038(2) Uani 1 1 d .
O3W O 0.2766(6) 0.4239(6) 0.4083(4) 0.0340(18) Uani 1 1 d .
O4W O 0.2705(5) 0.6997(5) 0.5215(4) 0.0304(17) Uani 1 1 d .
O5W O 0.2847(6) 0.3253(7) 0.8847(4) 0.036(2) Uani 1 1 d .
O6W O 0.3962(5) 0.5531(6) 0.3722(5) 0.0354(19) Uani 1 1 d .
O7W O 0.4324(5) 0.6756(6) 0.5219(4) 0.0324(18) Uani 1 1 d .
O8W O 0.1418(5) 0.5136(7) 0.4199(5) 0.043(2) Uani 1 1 d .
O9W O 0.3526(5) 0.4483(6) 0.8312(5) 0.0356(19) Uani 1 1 d .
O10W O 0.1347(6) 0.4906(7) 0.9118(5) 0.041(2) Uani 1 1 d .
Cl1 Cl 0.0818(2) 0.7458(3) 0.2461(2) 0.0468(8) Uani 1 1 d .
Cl2 Cl 0.0631(2) 0.9304(2) 0.4296(2) 0.0524(9) Uani 1 1 d .
Cl3 Cl 0.1279(2) 0.7448(3) 0.4490(2) 0.0511(9) Uani 1 1 d .
Cl4 Cl 0.3062(2) 0.9437(3) 0.4162(2) 0.0517(9) Uani 1 1 d .
Cd1 Cd 0.14687(6) 0.84179(7) 0.38517(6) 0.0384(3) Uani 1 1 d .
Tm1 Tm 0.29400(3) 0.57307(3) 0.43701(2) 0.01717(16) Uani 1 1 d .
Tm2 Tm 0.23290(3) 0.42811(3) 0.88057(2) 0.01910(16) Uani 1 1 d .
C1 C 0.2567(6) 0.5638(7) 0.5986(6) 0.020(2) Uani 1 1 d .
C2 C 0.1496(7) 0.5259(8) 0.6570(5) 0.021(2) Uani 1 1 d .
H2 H 0.0894 0.5204 0.6412 0.026 Uiso 1 1 calc R
C3 C 0.2210(6) 0.6277(7) 0.7086(5) 0.017(2) Uani 1 1 d .
H3 H 0.1960 0.6735 0.7206 0.021 Uiso 1 1 calc R
C4 C 0.2168(6) 0.5404(7) 0.7729(6) 0.017(2) Uani 1 1 d .
C5 C 0.3548(6) 0.7343(7) 0.6883(6) 0.021(2) Uani 1 1 d .
H5A H 0.3699 0.7319 0.6425 0.025 Uiso 1 1 calc R
H5B H 0.3342 0.7831 0.7068 0.025 Uiso 1 1 calc R
C6 C 0.3171(7) 0.7127(8) 0.8499(6) 0.023(2) Uani 1 1 d .
H6A H 0.2977 0.7615 0.8557 0.027 Uiso 1 1 calc R
H6B H 0.3090 0.6985 0.8915 0.027 Uiso 1 1 calc R
C7 C 0.5096(7) 0.7656(8) 0.7310(6) 0.022(2) Uani 1 1 d .
C8 C 0.4474(7) 0.8133(7) 0.8260(6) 0.0233(15) Uani 1 1 d .
H8 H 0.4301 0.8653 0.8397 0.028 Uiso 1 1 calc R
C9 C 0.5498(7) 0.8526(7) 0.8630(6) 0.0233(15) Uani 1 1 d .
H9 H 0.5814 0.9235 0.8901 0.028 Uiso 1 1 calc R
C10 C 0.4732(7) 0.7585(8) 0.9115(6) 0.027(2) Uani 1 1 d .
C11 C 0.6696(6) 0.8491(10) 0.8011(6) 0.047(2) Uani 1 1 d .
H11A H 0.6714 0.8308 0.7489 0.056 Uiso 1 1 calc R
H11B H 0.6984 0.9192 0.8304 0.056 Uiso 1 1 calc R
C12 C 0.6332(7) 0.8513(9) 0.9747(6) 0.029(2) Uani 1 1 d .
H12A H 0.6160 0.8343 1.0133 0.035 Uiso 1 1 calc R
H12B H 0.6638 0.9213 0.9992 0.035 Uiso 1 1 calc R
C13 C 0.7535(8) 0.7606(8) 0.7936(6) 0.031(3) Uani 1 1 d .
C14 C 0.7586(7) 0.8564(7) 0.9155(6) 0.024(2) Uani 1 1 d .
H14 H 0.7878 0.9273 0.9430 0.029 Uiso 1 1 calc R
C15 C 0.8253(7) 0.8160(7) 0.9202(6) 0.020(2) Uani 1 1 d .
H15 H 0.8876 0.8674 0.9470 0.024 Uiso 1 1 calc R
C16 C 0.7206(7) 0.7667(7) 0.9782(6) 0.025(2) Uani 1 1 d .
C17 C 0.8681(7) 0.7127(7) 0.8179(6) 0.023(2) Uani 1 1 d .
H17A H 0.9300 0.7605 0.8490 0.027 Uiso 1 1 calc R
H17B H 0.8623 0.6972 0.7646 0.027 Uiso 1 1 calc R
C18 C 0.8497(7) 0.7358(7) 0.9970(5) 0.019(2) Uani 1 1 d .
H18A H 0.8339 0.7350 1.0417 0.023 Uiso 1 1 calc R
H18B H 0.9125 0.7830 1.0150 0.023 Uiso 1 1 calc R
C19 C 0.8193(6) 0.5411(7) 0.7592(6) 0.021(2) Uani 1 1 d .
C20 C 0.8873(6) 0.6260(7) 0.8900(5) 0.0154(19) Uani 1 1 d .
H20 H 0.9518 0.6710 0.9143 0.019 Uiso 1 1 calc R
C21 C 0.8705(6) 0.5230(8) 0.8606(6) 0.018(2) Uani 1 1 d .
H21 H 0.9263 0.5189 0.8743 0.022 Uiso 1 1 calc R
C22 C 0.7977(6) 0.5621(7) 0.9499(5) 0.0169(19) Uani 1 1 d .
C23 C 0.8216(5) 0.3870(5) 0.7255(6) 0.047(2) Uani 1 1 d D
H23A H 0.8309 0.3878 0.6789 0.056 Uiso 1 1 calc R
H23B H 0.8662 0.3729 0.7470 0.056 Uiso 1 1 calc R
C24 C 0.7744(6) 0.3967(7) 0.8899(5) 0.018(2) Uani 1 1 d .
H24A H 0.7570 0.3970 0.9344 0.021 Uiso 1 1 calc R
H24B H 0.8223 0.3779 0.8882 0.021 Uiso 1 1 calc R
C25 C 0.6634(6) 0.2790(7) 0.6440(5) 0.018(2) Uani 1 1 d .
C26 C 0.7043(6) 0.2641(7) 0.7496(6) 0.019(2) Uani 1 1 d .
H26 H 0.7408 0.2325 0.7558 0.023 Uiso 1 1 calc R
C27 C 0.6062(6) 0.1922(8) 0.7021(6) 0.021(2) Uani 1 1 d .
H27 H 0.5953 0.1254 0.6844 0.025 Uiso 1 1 calc R
C28 C 0.6114(6) 0.2954(7) 0.8226(6) 0.020(2) Uani 1 1 d .
C29 C 0.5132(6) 0.1451(7) 0.5685(5) 0.019(2) Uani 1 1 d .
H29A H 0.5281 0.1587 0.5279 0.023 Uiso 1 1 calc R
H29B H 0.5006 0.0787 0.5525 0.023 Uiso 1 1 calc R
C30 C 0.4658(6) 0.1563(7) 0.7431(6) 0.019(2) Uani 1 1 d .
H30A H 0.4574 0.0905 0.7221 0.023 Uiso 1 1 calc R
H30B H 0.4566 0.1754 0.7931 0.023 Uiso 1 1 calc R
C31 C 0.3956(6) 0.1843(8) 0.5369(5) 0.023(2) Uani 1 1 d .
C32 C 0.3744(6) 0.1057(7) 0.6093(5) 0.020(2) Uani 1 1 d .
H32 H 0.3664 0.0396 0.5907 0.024 Uiso 1 1 calc R
C33 C 0.2884(6) 0.1065(7) 0.5805(5) 0.0174(19) Uani 1 1 d .
H33 H 0.2392 0.0412 0.5455 0.021 Uiso 1 1 calc R
C34 C 0.3350(7) 0.1813(8) 0.7142(6) 0.024(2) Uani 1 1 d .
C35 C 0.2459(7) 0.1626(8) 0.4882(6) 0.020(2) Uani 1 1 d .
H35A H 0.1995 0.0965 0.4546 0.024 Uiso 1 1 calc R
H35B H 0.2748 0.1856 0.4563 0.024 Uiso 1 1 calc R
C36 C 0.1838(6) 0.1476(8) 0.6525(6) 0.023(2) Uani 1 1 d .
H36A H 0.1381 0.0822 0.6154 0.028 Uiso 1 1 calc R
H36B H 0.1792 0.1600 0.7033 0.028 Uiso 1 1 calc R
C37 C 0.2136(6) 0.2976(8) 0.5167(6) 0.022(2) Uani 1 1 d .
C38 C 0.1337(6) 0.1948(7) 0.5572(5) 0.0177(19) Uani 1 1 d .
H38 H 0.0873 0.1278 0.5230 0.021 Uiso 1 1 calc R
C39 C 0.0963(6) 0.2657(7) 0.5658(6) 0.0169(19) Uani 1 1 d .
H39 H 0.0326 0.2333 0.5346 0.020 Uiso 1 1 calc R
C40 C 0.1503(6) 0.2829(7) 0.6858(6) 0.019(2) Uani 1 1 d .
C41 C 0.1371(6) 0.3966(7) 0.5296(5) 0.017(2) Uani 1 1 d .
H41A H 0.0728 0.3761 0.5173 0.021 Uiso 1 1 calc R
H41B H 0.1535 0.3974 0.4851 0.021 Uiso 1 1 calc R
C42 C 0.0817(5) 0.3918(4) 0.6761(6) 0.047(2) Uani 1 1 d D
H42A H 0.0360 0.3804 0.6336 0.056 Uiso 1 1 calc R
H42B H 0.0552 0.3894 0.7159 0.056 Uiso 1 1 calc R
N1 N 0.1827(5) 0.4917(6) 0.5926(5) 0.0175(17) Uani 1 1 d .
N2 N 0.2818(5) 0.6427(6) 0.6662(5) 0.0187(17) Uani 1 1 d .
N3 N 0.1588(4) 0.4888(5) 0.7076(5) 0.0236(19) Uani 1 1 d D
N4 N 0.2593(5) 0.6264(6) 0.7776(4) 0.0163(16) Uani 1 1 d .
N5 N 0.4346(5) 0.7643(7) 0.7461(5) 0.0248(19) Uani 1 1 d .
N6 N 0.5764(5) 0.8126(7) 0.7982(5) 0.026(2) Uani 1 1 d .
N7 N 0.4084(6) 0.7515(7) 0.8585(5) 0.0244(19) Uani 1 1 d .
N8 N 0.5550(6) 0.8157(7) 0.9146(5) 0.029(2) Uani 1 1 d .
N9 N 0.7199(6) 0.8160(6) 0.8343(5) 0.0228(18) Uani 1 1 d .
N10 N 0.8112(6) 0.7546(7) 0.8416(5) 0.0250(19) Uani 1 1 d .
N11 N 0.6954(5) 0.8148(7) 0.9495(5) 0.0234(19) Uani 1 1 d .
N12 N 0.7957(5) 0.7656(6) 0.9625(4) 0.0190(12) Uani 1 1 d .
N13 N 0.8509(5) 0.6274(6) 0.8233(4) 0.0167(16) Uani 1 1 d .
N14 N 0.8340(5) 0.4833(5) 0.7821(4) 0.0190(12) Uani 1 1 d D
N15 N 0.8399(6) 0.6411(6) 0.9453(5) 0.0202(17) Uani 1 1 d .
N16 N 0.8091(5) 0.4922(6) 0.9011(5) 0.0190(17) Uani 1 1 d .
N17 N 0.7300(4) 0.3101(5) 0.7057(4) 0.0192(17) Uani 1 1 d D
N18 N 0.5917(5) 0.2101(6) 0.6400(5) 0.0213(18) Uani 1 1 d .
N19 N 0.6989(5) 0.3251(7) 0.8217(5) 0.0223(18) Uani 1 1 d .
N20 N 0.5575(5) 0.2195(6) 0.7536(5) 0.0202(18) Uani 1 1 d .
N21 N 0.4338(5) 0.1551(6) 0.5773(5) 0.0224(18) Uani 1 1 d .
N22 N 0.3120(5) 0.1636(6) 0.5424(5) 0.0164(16) Uani 1 1 d .
N23 N 0.4003(5) 0.1588(6) 0.6931(4) 0.0178(17) Uani 1 1 d .
N24 N 0.2718(6) 0.1546(7) 0.6516(5) 0.0247(19) Uani 1 1 d .
N25 N 0.2040(5) 0.2216(6) 0.5249(5) 0.0222(18) Uani 1 1 d .
N26 N 0.1541(5) 0.3282(6) 0.5413(5) 0.0199(17) Uani 1 1 d .
N27 N 0.1664(5) 0.2125(6) 0.6349(5) 0.0224(18) Uani 1 1 d .
N28 N 0.1104(5) 0.3147(5) 0.6482(5) 0.0184(17) Uani 1 1 d D
O1 O 0.2920(4) 0.5569(5) 0.5486(4) 0.0198(14) Uani 1 1 d .
O2 O 0.5164(5) 0.7290(7) 0.6658(4) 0.036(2) Uani 1 1 d .
O3 O 0.7349(6) 0.7210(6) 0.7223(4) 0.038(2) Uani 1 1 d .
O4 O 0.7881(5) 0.5228(5) 0.6939(4) 0.0223(15) Uani 1 1 d .
O5 O 0.6691(5) 0.3098(5) 0.5965(4) 0.0265(16) Uani 1 1 d .
O6 O 0.4253(5) 0.2180(6) 0.4978(5) 0.0312(18) Uani 1 1 d .
O7 O 0.2669(5) 0.3344(6) 0.4897(5) 0.0328(19) Uani 1 1 d .
O8 O 0.2323(5) 0.5223(5) 0.8241(4) 0.0242(16) Uani 1 1 d .
O9 O 0.4572(5) 0.7205(7) 0.9504(5) 0.040(2) Uani 1 1 d .
O10 O 0.6854(5) 0.7326(7) 1.0149(5) 0.041(2) Uani 1 1 d .
O11 O 0.7552(4) 0.5567(5) 0.9961(4) 0.0215(15) Uani 1 1 d .
O12 O 0.5894(4) 0.3310(6) 0.8779(4) 0.0269(17) Uani 1 1 d .
O13 O 0.3341(5) 0.2150(6) 0.7804(4) 0.0336(19) Uani 1 1 d .
O14 O 0.1674(5) 0.3093(6) 0.7528(4) 0.0285(17) Uani 1 1 d .

loop_
_atom_site_aniso_label
_atom_site_aniso_U_11
_atom_site_aniso_U_22
_atom_site_aniso_U_33
_atom_site_aniso_U_23
_atom_site_aniso_U_13
_atom_site_aniso_U_12
Cl5 0.0298(15) 0.0190(16) 0.089(3) 0.0123(17) 0.0130(17) 0.0090(13)
Cl6 0.043(3) 0.044(4) 0.017(3) 0.006(3) 0.000(2) 0.020(3)
Cl7 0.051(4) 0.048(4) 0.027(3) 0.009(3) 0.001(3) 0.016(3)
Cl8 0.093(3) 0.043(2) 0.064(3) 0.020(2) 0.028(2) 0.035(2)
Cl9 0.016(2) 0.008(2) 0.027(3) 0.001(2) -0.004(2) -0.0059(19)
Cl10 0.200(10) 0.370(18) 0.178(9) 0.233(12) 0.162(9) 0.247(13)
O1W 0.038(4) 0.043(5) 0.008(4) 0.014(4) 0.000(3) -0.002(4)
O2W 0.021(4) 0.053(6) 0.039(5) 0.033(5) 0.011(4) 0.005(4)
O3W 0.057(5) 0.022(4) 0.021(4) 0.010(4) 0.007(4) 0.018(4)
O4W 0.052(5) 0.020(4) 0.024(4) 0.011(3) 0.011(4) 0.021(4)
O5W 0.062(5) 0.058(6) 0.024(4) 0.031(4) 0.027(4) 0.047(5)
O6W 0.035(4) 0.048(6) 0.030(4) 0.018(4) 0.016(4) 0.025(4)
O7W 0.025(4) 0.033(5) 0.022(4) 0.014(4) 0.004(3) -0.003(3)
O8W 0.017(4) 0.065(6) 0.029(4) 0.014(4) 0.010(3) 0.010(4)
O9W 0.037(4) 0.049(6) 0.031(5) 0.023(4) 0.021(4) 0.024(4)
O10W 0.044(5) 0.062(6) 0.041(5) 0.034(5) 0.023(4) 0.035(5)
Cl1 0.0381(16) 0.049(2) 0.0461(19) 0.0183(16) -0.0007(14) 0.0237(16)
Cl2 0.0325(15) 0.0291(18) 0.079(3) 0.0141(18) 0.0257(17) 0.0099(14)
Cl3 0.0344(16) 0.057(2) 0.056(2) 0.0282(19) 0.0015(15) 0.0198(16)
Cl4 0.0314(15) 0.036(2) 0.056(2) 0.0057(16) 0.0131(15) 0.0044(14)
Cd1 0.0283(4) 0.0257(5) 0.0463(6) 0.0080(4) 0.0087(4) 0.0097(4)
Tm1 0.0199(2) 0.0195(3) 0.0122(3) 0.0087(2) 0.00528(19) 0.0081(2)
Tm2 0.0212(3) 0.0242(3) 0.0132(3) 0.0109(2) 0.00591(19) 0.0095(2)
C1 0.017(5) 0.014(5) 0.028(6) 0.012(5) 0.007(4) 0.006(4)
C2 0.027(5) 0.036(6) 0.013(5) 0.015(5) 0.011(4) 0.020(5)
C3 0.031(5) 0.015(5) 0.009(4) 0.003(4) 0.006(4) 0.016(4)
C4 0.016(4) 0.021(5) 0.022(5) 0.014(5) 0.010(4) 0.010(4)
C5 0.020(5) 0.013(5) 0.020(5) 0.006(4) -0.002(4) 0.003(4)
C6 0.033(5) 0.022(6) 0.014(5) 0.009(4) 0.011(4) 0.011(5)
C7 0.026(5) 0.020(6) 0.014(5) 0.007(4) 0.003(4) 0.006(5)
C8 0.024(4) 0.010(4) 0.015(3) -0.001(3) -0.002(3) -0.002(3)
C9 0.024(4) 0.010(4) 0.015(3) -0.001(3) -0.002(3) -0.002(3)
C10 0.025(5) 0.024(6) 0.008(5) 0.001(4) -0.003(4) -0.001(5)
C11 0.001(2) 0.058(5) 0.019(3) -0.027(3) -0.003(2) 0.005(3)
C12 0.036(6) 0.042(7) 0.016(5) 0.013(5) 0.009(5) 0.025(6)
C13 0.044(7) 0.020(6) 0.022(6) 0.009(5) 0.014(5) 0.009(5)
C14 0.036(6) 0.008(5) 0.028(6) 0.013(5) 0.006(5) 0.006(5)
C15 0.032(5) 0.011(5) 0.019(5) 0.012(4) 0.007(4) 0.009(4)
C16 0.024(5) 0.012(5) 0.028(6) 0.005(5) 0.008(5) 0.002(4)
C17 0.034(6) 0.011(5) 0.021(5) 0.010(4) 0.010(5) 0.006(5)
C18 0.027(5) 0.013(5) 0.011(5) 0.002(4) 0.001(4) 0.008(4)
C19 0.015(4) 0.017(6) 0.016(5) -0.001(4) 0.002(4) 0.005(4)
C20 0.009(4) 0.015(5) 0.016(5) 0.006(4) 0.003(4) 0.002(4)
C21 0.009(4) 0.035(6) 0.018(5) 0.021(5) 0.002(4) 0.009(4)
C22 0.017(4) 0.021(5) 0.011(4) 0.009(4) -0.003(4) 0.007(4)
C23 0.001(2) 0.058(5) 0.019(3) -0.027(3) -0.003(2) 0.005(3)
C24 0.015(4) 0.025(6) 0.015(5) 0.016(4) 0.003(4) 0.005(4)
C25 0.025(5) 0.016(5) 0.014(5) 0.008(4) 0.007(4) 0.009(4)
C26 0.019(5) 0.017(5) 0.024(5) 0.014(5) 0.006(4) 0.007(4)
C27 0.022(5) 0.023(6) 0.017(5) 0.009(4) 0.005(4) 0.010(5)
C28 0.007(4) 0.023(6) 0.020(5) 0.010(5) -0.002(4) -0.002(4)
C29 0.012(4) 0.022(6) 0.011(5) 0.002(4) -0.002(4) 0.005(4)
C30 0.014(4) 0.019(5) 0.020(5) 0.009(4) 0.006(4) 0.004(4)
C31 0.018(5) 0.032(6) 0.010(5) 0.006(4) 0.003(4) 0.010(5)
C32 0.029(5) 0.017(5) 0.007(4) 0.005(4) 0.002(4) 0.006(4)
C33 0.015(4) 0.005(5) 0.015(5) 0.001(4) -0.001(4) -0.006(4)
C34 0.031(5) 0.032(6) 0.020(5) 0.015(5) 0.012(5) 0.021(5)
C35 0.026(5) 0.025(6) 0.015(5) 0.012(4) 0.006(4) 0.015(5)
C36 0.007(4) 0.032(6) 0.028(6) 0.019(5) 0.007(4) 0.003(4)
C37 0.022(5) 0.027(6) 0.021(5) 0.015(5) 0.008(4) 0.012(5)
C38 0.029(5) 0.005(5) 0.014(5) 0.002(4) 0.005(4) 0.005(4)
C39 0.022(5) 0.013(5) 0.017(5) 0.007(4) 0.005(4) 0.010(4)
C40 0.021(5) 0.019(5) 0.014(5) 0.010(4) 0.003(4) 0.004(4)
C41 0.028(5) 0.022(6) 0.002(4) 0.006(4) 0.001(4) 0.013(4)
C42 0.001(2) 0.058(5) 0.019(3) -0.027(3) -0.003(2) 0.005(3)
N1 0.020(4) 0.012(4) 0.013(4) 0.001(3) 0.004(3) 0.006(4)
N2 0.025(4) 0.017(5) 0.012(4) 0.009(4) 0.005(3) 0.007(4)
N3 0.015(4) 0.032(5) 0.022(5) 0.015(4) 0.002(4) 0.008(4)
N4 0.025(4) 0.013(4) 0.006(4) 0.003(3) 0.003(3) 0.007(4)
N5 0.020(4) 0.031(5) 0.017(4) 0.015(4) -0.002(4) 0.004(4)
N6 0.020(4) 0.035(6) 0.024(5) 0.017(4) 0.005(4) 0.010(4)
N7 0.022(4) 0.024(5) 0.016(4) 0.011(4) -0.003(4) 0.002(4)
N8 0.033(5) 0.029(5) 0.013(4) 0.008(4) 0.001(4) 0.008(4)
N9 0.029(5) 0.019(5) 0.017(4) 0.008(4) 0.002(4) 0.010(4)
N10 0.034(5) 0.026(5) 0.016(4) 0.014(4) 0.002(4) 0.014(4)
N11 0.016(4) 0.031(5) 0.024(5) 0.014(4) 0.007(4) 0.010(4)
N12 0.028(3) 0.021(3) 0.009(3) 0.008(3) 0.003(2) 0.012(3)
N13 0.026(4) 0.006(4) 0.014(4) 0.005(3) 0.008(4) 0.003(3)
N14 0.028(3) 0.021(3) 0.009(3) 0.008(3) 0.003(2) 0.012(3)
N15 0.029(4) 0.013(4) 0.018(4) 0.005(4) 0.009(4) 0.011(4)
N16 0.024(4) 0.017(5) 0.011(4) 0.004(4) 0.006(3) 0.007(4)
N17 0.028(4) 0.014(4) 0.011(4) 0.006(3) 0.004(3) 0.007(4)
N18 0.015(4) 0.017(5) 0.020(4) 0.006(4) -0.001(3) 0.001(4)
N19 0.017(4) 0.029(5) 0.020(4) 0.012(4) 0.007(4) 0.008(4)
N20 0.013(4) 0.025(5) 0.019(4) 0.011(4) 0.003(3) 0.006(4)
N21 0.024(4) 0.023(5) 0.021(4) 0.009(4) 0.016(4) 0.010(4)
N22 0.016(4) 0.019(5) 0.020(4) 0.014(4) 0.007(3) 0.009(4)
N23 0.016(4) 0.022(5) 0.005(4) 0.000(3) -0.001(3) 0.007(4)
N24 0.032(5) 0.033(5) 0.020(5) 0.014(4) 0.015(4) 0.021(4)
N25 0.019(4) 0.027(5) 0.029(5) 0.020(4) 0.011(4) 0.011(4)
N26 0.020(4) 0.021(5) 0.013(4) 0.007(4) -0.001(3) 0.008(4)
N27 0.019(4) 0.021(5) 0.022(5) 0.009(4) 0.004(4) 0.006(4)
N28 0.030(4) 0.011(4) 0.017(4) 0.006(4) 0.010(4) 0.012(4)
O1 0.025(3) 0.014(4) 0.014(3) 0.003(3) 0.007(3) 0.007(3)
O2 0.036(4) 0.054(6) 0.019(4) 0.016(4) 0.009(3) 0.023(4)
O3 0.060(5) 0.037(5) 0.014(4) 0.008(4) 0.012(4) 0.026(5)
O4 0.032(4) 0.026(4) 0.011(4) 0.013(3) 0.002(3) 0.014(3)
O5 0.032(4) 0.023(4) 0.020(4) 0.013(3) 0.002(3) 0.009(3)
O6 0.029(4) 0.037(5) 0.040(5) 0.030(4) 0.014(4) 0.014(4)
O7 0.036(4) 0.041(5) 0.051(5) 0.041(5) 0.028(4) 0.021(4)
O8 0.033(4) 0.025(4) 0.018(4) 0.011(3) 0.007(3) 0.016(4)
O9 0.034(4) 0.052(6) 0.033(5) 0.033(5) 0.004(4) 0.010(4)
O10 0.041(5) 0.072(7) 0.041(5) 0.043(5) 0.022(4) 0.037(5)
O11 0.024(4) 0.025(4) 0.015(3) 0.010(3) 0.005(3) 0.010(3)
O12 0.019(3) 0.036(5) 0.015(4) 0.006(3) 0.003(3) 0.010(3)
O13 0.032(4) 0.047(5) 0.016(4) 0.010(4) 0.007(3) 0.020(4)
O14 0.038(4) 0.029(4) 0.017(4) 0.010(3) 0.010(3) 0.015(4)

loop_
_atom_type_symbol
_atom_type_description
_atom_type_scat_dispersion_real
_atom_type_scat_dispersion_imag
_atom_type_scat_source
C C 0.0033 0.0016 'International Tables Vol C Tables 4.2.6.8 and 6.1.1.4'
H H 0.0000 0.0000 'International Tables Vol C Tables 4.2.6.8 and 6.1.1.4'
N N 0.0061 0.0033 'International Tables Vol C Tables 4.2.6.8 and 6.1.1.4'
O O 0.0106 0.0060 'International Tables Vol C Tables 4.2.6.8 and 6.1.1.4'
Cl Cl 0.1484 0.1585 'International Tables Vol C Tables 4.2.6.8 and 6.1.1.4'
Cd Cd -0.8075 1.2024 'International Tables Vol C Tables 4.2.6.8 and 6.1.1.4'
Tm Tm -0.3139 5.2483 'International Tables Vol C Tables 4.2.6.8 and 6.1.1.4'

loop_
_geom_angle_atom_site_label_1
_geom_angle_atom_site_label_2
_geom_angle_atom_site_label_3
_geom_angle
_geom_angle_site_symmetry_1
_geom_angle_site_symmetry_3
Cl1 Cd1 Cl2 107.07(12) . .
Cl1 Cd1 Cl4 107.84(12) . .
Cl2 Cd1 Cl4 114.12(12) . .
Cl1 Cd1 Cl3 113.14(13) . .
Cl2 Cd1 Cl3 104.84(13) . .
Cl4 Cd1 Cl3 109.92(13) . .
O7W Tm1 O3W 105.5(3) . .
O7W Tm1 O5 80.1(3) . 2_666
O3W Tm1 O5 147.1(3) . 2_666
O7W Tm1 O8W 145.4(3) . .
O3W Tm1 O8W 87.3(3) . .
O5 Tm1 O8W 106.5(3) 2_666 .
O7W Tm1 O4 144.0(2) . 2_666
O3W Tm1 O4 75.4(3) . 2_666
O5 Tm1 O4 81.5(3) 2_666 2_666
O8W Tm1 O4 70.0(3) . 2_666
O7W Tm1 O6W 72.3(3) . .
O3W Tm1 O6W 75.3(3) . .
O5 Tm1 O6W 75.8(3) 2_666 .
O8W Tm1 O6W 142.3(3) . .
O4 Tm1 O6W 73.3(3) 2_666 .
O7W Tm1 O4W 78.7(3) . .
O3W Tm1 O4W 142.3(3) . .
O5 Tm1 O4W 70.4(3) 2_666 .
O8W Tm1 O4W 72.2(3) . .
O4 Tm1 O4W 123.0(2) 2_666 .
O6W Tm1 O4W 138.5(3) . .
O7W Tm1 O1 74.2(2) . .
O3W Tm1 O1 71.5(2) . .
O5 Tm1 O1 139.3(2) 2_666 .
O8W Tm1 O1 80.0(3) . .
O4 Tm1 O1 135.9(2) 2_666 .
O6W Tm1 O1 123.4(2) . .
O4W Tm1 O1 74.0(2) . .
O5W Tm2 O1W 104.8(3) . .
O5W Tm2 O10W 146.3(3) . .
O1W Tm2 O10W 86.4(3) . .
O5W Tm2 O14 80.5(3) . .
O1W Tm2 O14 147.3(3) . .
O10W Tm2 O14 107.1(3) . .
O5W Tm2 O8 143.4(2) . .
O1W Tm2 O8 76.4(3) . .
O10W Tm2 O8 69.7(3) . .
O14 Tm2 O8 80.6(3) . .
O5W Tm2 O9W 71.9(3) . .
O1W Tm2 O9W 75.2(3) . .
O10W Tm2 O9W 141.5(3) . .
O14 Tm2 O9W 76.0(3) . .
O8 Tm2 O9W 73.2(3) . .
O5W Tm2 O11 74.1(2) . 2_667
O1W Tm2 O11 71.4(2) . 2_667
O10W Tm2 O11 80.0(3) . 2_667
O14 Tm2 O11 139.2(3) . 2_667
O8 Tm2 O11 136.7(2) . 2_667
O9W Tm2 O11 123.4(3) . 2_667
O5W Tm2 O2W 79.6(3) . .
O1W Tm2 O2W 142.5(3) . .
O10W Tm2 O2W 72.9(3) . .
O14 Tm2 O2W 70.0(3) . .
O8 Tm2 O2W 122.1(3) . .
O9W Tm2 O2W 138.6(3) . .
O11 Tm2 O2W 74.3(3) 2_667 .
O1 C1 N2 126.9(9) . .
O1 C1 N1 124.3(9) . .
N2 C1 N1 108.8(8) . .
N3 C2 N1 113.6(8) . .
N3 C2 C3 98.4(8) . .
N1 C2 C3 103.0(7) . .
N3 C2 H2 113.5 . .
N1 C2 H2 113.5 . .
C3 C2 H2 113.5 . .
N2 C3 N4 113.4(7) . .
N2 C3 C2 104.3(7) . .
N4 C3 C2 103.4(8) . .
N2 C3 H3 111.7 . .
N4 C3 H3 111.7 . .
C2 C3 H3 111.7 . .
O8 C4 N3 130.4(10) . .
O8 C4 N4 125.0(10) . .
N3 C4 N4 104.6(8) . .
N5 C5 N2 115.7(8) . .
N5 C5 H5A 108.4 . .
N2 C5 H5A 108.4 . .
N5 C5 H5B 108.4 . .
N2 C5 H5B 108.4 . .
H5A C5 H5B 107.4 . .
N7 C6 N4 115.4(8) . .
N7 C6 H6A 108.4 . .
N4 C6 H6A 108.4 . .
N7 C6 H6B 108.4 . .
N4 C6 H6B 108.4 . .
H6A C6 H6B 107.5 . .
O2 C7 N5 125.7(10) . .
O2 C7 N6 125.7(9) . .
N5 C7 N6 108.5(8) . .
N5 C8 N7 115.4(9) . .
N5 C8 C9 102.6(8) . .
N7 C8 C9 102.2(8) . .
N5 C8 H8 111.9 . .
N7 C8 H8 111.9 . .
C9 C8 H8 111.9 . .
N6 C9 N8 114.7(9) . .
N6 C9 C8 102.6(8) . .
N8 C9 C8 104.1(8) . .
N6 C9 H9 111.6 . .
N8 C9 H9 111.6 . .
C8 C9 H9 111.6 . .
O9 C10 N8 126.7(10) . .
O9 C10 N7 123.3(10) . .
N8 C10 N7 109.9(9) . .
N9 C11 N6 114.8(12) . .
N9 C11 H11A 108.6 . .
N6 C11 H11A 108.6 . .
N9 C11 H11B 108.6 . .
N6 C11 H11B 108.6 . .
H11A C11 H11B 107.5 . .
N8 C12 N11 113.7(9) . .
N8 C12 H12A 108.8 . .
N11 C12 H12A 108.8 . .
N8 C12 H12B 108.8 . .
N11 C12 H12B 108.8 . .
H12A C12 H12B 107.7 . .
O3 C13 N9 125.4(11) . .
O3 C13 N10 125.3(10) . .
N9 C13 N10 109.3(9) . .
N9 C14 N11 112.6(9) . .
N9 C14 C15 102.8(8) . .
N11 C14 C15 102.6(7) . .
N9 C14 H14 112.6 . .
N11 C14 H14 112.6 . .
C15 C14 H14 112.6 . .
N10 C15 N12 114.3(8) . .
N10 C15 C14 103.3(8) . .
N12 C15 C14 102.9(7) . .
N10 C15 H15 111.9 . .
N12 C15 H15 111.9 . .
C14 C15 H15 111.9 . .
O10 C16 N11 126.4(9) . .
O10 C16 N12 124.6(10) . .
N11 C16 N12 108.9(8) . .
N10 C17 N13 115.3(8) . .
N10 C17 H17A 108.4 . .
N13 C17 H17A 108.4 . .
N10 C17 H17B 108.4 . .
N13 C17 H17B 108.4 . .
H17A C17 H17B 107.5 . .
N12 C18 N15 113.9(8) . .
N12 C18 H18A 108.8 . .
N15 C18 H18A 108.8 . .
N12 C18 H18B 108.8 . .
N15 C18 H18B 108.8 . .
H18A C18 H18B 107.7 . .
O4 C19 N14 127.6(9) . .
O4 C19 N13 125.8(10) . .
N14 C19 N13 106.4(8) . .
N13 C20 N15 114.3(7) . .
N13 C20 C21 104.1(7) . .
N15 C20 C21 104.2(7) . .
N13 C20 H20 111.2 . .
N15 C20 H20 111.2 . .
C21 C20 H20 111.2 . .
N14 C21 N16 116.7(8) . .
N14 C21 C20 102.2(7) . .
N16 C21 C20 101.1(7) . .
N14 C21 H21 112.0 . .
N16 C21 H21 112.0 . .
C20 C21 H21 112.0 . .
O11 C22 N16 125.3(9) . .
O11 C22 N15 124.8(9) . .
N16 C22 N15 109.8(8) . .
N17 C23 N14 111.2(6) . .
N17 C23 H23A 109.4 . .
N14 C23 H23A 109.4 . .
N17 C23 H23B 109.4 . .
N14 C23 H23B 109.4 . .
H23A C23 H23B 108.0 . .
N16 C24 N19 115.3(8) . .
N16 C24 H24A 108.4 . .
N19 C24 H24A 108.4 . .
N16 C24 H24B 108.4 . .
N19 C24 H24B 108.4 . .
H24A C24 H24B 107.5 . .
O5 C25 N18 126.0(9) . .
O5 C25 N17 125.2(9) . .
N18 C25 N17 108.8(8) . .
N17 C26 N19 113.6(8) . .
N17 C26 C27 101.9(8) . .
N19 C26 C27 103.1(7) . .
N17 C26 H26 112.4 . .
N19 C26 H26 112.4 . .
C27 C26 H26 112.4 . .
N18 C27 N20 113.2(8) . .
N18 C27 C26 103.3(8) . .
N20 C27 C26 104.1(8) . .
N18 C27 H27 111.9 . .
N20 C27 H27 111.9 . .
C26 C27 H27 111.9 . .
O12 C28 N20 127.0(8) . .
O12 C28 N19 124.8(9) . .
N20 C28 N19 108.1(8) . .
N21 C29 N18 113.2(8) . .
N21 C29 H29A 108.9 . .
N18 C29 H29A 108.9 . .
N21 C29 H29B 108.9 . .
N18 C29 H29B 108.9 . .
H29A C29 H29B 107.7 . .
N23 C30 N20 112.8(8) . .
N23 C30 H30A 109.0 . .
N20 C30 H30A 109.0 . .
N23 C30 H30B 109.0 . .
N20 C30 H30B 109.0 . .
H30A C30 H30B 107.8 . .
O6 C31 N21 127.8(9) . .
O6 C31 N22 124.4(9) . .
N21 C31 N22 107.6(8) . .
N21 C32 N23 113.9(8) . .
N21 C32 C33 102.6(7) . .
N23 C32 C33 105.0(7) . .
N21 C32 H32 111.6 . .
N23 C32 H32 111.6 . .
C33 C32 H32 111.6 . .
N22 C33 N24 113.3(8) . .
N22 C33 C32 103.6(7) . .
N24 C33 C32 102.2(7) . .
N22 C33 H33 112.3 . .
N24 C33 H33 112.3 . .
C32 C33 H33 112.3 . .
O13 C34 N24 126.9(9) . .
O13 C34 N23 123.7(9) . .
N24 C34 N23 109.3(8) . .
N22 C35 N25 113.5(8) . .
N22 C35 H35A 108.9 . .
N25 C35 H35A 108.9 . .
N22 C35 H35B 108.9 . .
N25 C35 H35B 108.9 . .
H35A C35 H35B 107.7 . .
N27 C36 N24 113.0(8) . .
N27 C36 H36A 109.0 . .
N24 C36 H36A 109.0 . .
N27 C36 H36B 109.0 . .
N24 C36 H36B 109.0 . .
H36A C36 H36B 107.8 . .
O7 C37 N25 125.7(9) . .
O7 C37 N26 124.0(9) . .
N25 C37 N26 110.3(8) . .
N25 C38 N27 113.7(8) . .
N25 C38 C39 103.6(7) . .
N27 C38 C39 104.8(7) . .
N25 C38 H38 111.4 . .
N27 C38 H38 111.4 . .
C39 C38 H38 111.4 . .
N28 C39 N26 112.7(8) . .
N28 C39 C38 102.7(7) . .
N26 C39 C38 103.4(7) . .
N28 C39 H39 112.4 . .
N26 C39 H39 112.4 . .
C38 C39 H39 112.4 . .
O14 C40 N28 125.6(9) . .
O14 C40 N27 124.6(9) . .
N28 C40 N27 109.8(8) . .
N26 C41 N1 115.4(8) . .
N26 C41 H41A 108.4 . .
N1 C41 H41A 108.4 . .
N26 C41 H41B 108.4 . .
N1 C41 H41B 108.4 . .
H41A C41 H41B 107.5 . .
N3 C42 N28 111.3(6) . .
N3 C42 H42A 109.4 . .
N28 C42 H42A 109.4 . .
N3 C42 H42B 109.4 . .
N28 C42 H42B 109.4 . .
H42A C42 H42B 108.0 . .
C1 N1 C41 125.5(8) . .
C1 N1 C2 111.2(8) . .
C41 N1 C2 123.1(8) . .
C1 N2 C3 112.3(8) . .
C1 N2 C5 122.9(8) . .
C3 N2 C5 124.4(8) . .
C4 N3 C2 121.3(8) . .
C4 N3 C42 128.3(9) . .
C2 N3 C42 109.5(8) . .
C4 N4 C6 122.2(8) . .
C4 N4 C3 112.2(8) . .
C6 N4 C3 123.3(8) . .
C7 N5 C8 113.2(8) . .
C7 N5 C5 122.9(8) . .
C8 N5 C5 122.7(8) . .
C7 N6 C9 112.7(8) . .
C7 N6 C11 120.8(8) . .
C9 N6 C11 122.3(9) . .
C10 N7 C6 125.2(9) . .
C10 N7 C8 111.2(8) . .
C6 N7 C8 121.6(8) . .
C10 N8 C12 121.9(9) . .
C10 N8 C9 112.3(9) . .
C12 N8 C9 124.3(9) . .
C13 N9 C11 121.9(9) . .
C13 N9 C14 112.3(9) . .
C11 N9 C14 123.9(8) . .
C13 N10 C17 123.3(9) . .
C13 N10 C15 111.8(8) . .
C17 N10 C15 122.9(8) . .
C16 N11 C12 121.6(8) . .
C16 N11 C14 112.6(7) . .
C12 N11 C14 122.1(9) . .
C16 N12 C18 123.2(8) . .
C16 N12 C15 112.6(8) . .
C18 N12 C15 123.0(8) . .
C19 N13 C20 111.6(8) . .
C19 N13 C17 120.8(8) . .
C20 N13 C17 125.1(8) . .
C19 N14 C21 115.4(8) . .
C19 N14 C23 121.3(9) . .
C21 N14 C23 122.9(8) . .
C22 N15 C20 111.7(8) . .
C22 N15 C18 124.9(8) . .
C20 N15 C18 122.8(8) . .
C22 N16 C24 126.0(8) . .
C22 N16 C21 113.0(8) . .
C24 N16 C21 120.8(7) . .
C25 N17 C26 113.2(7) . .
C25 N17 C23 122.0(8) . .
C26 N17 C23 124.8(9) . .
C25 N18 C27 112.7(8) . .
C25 N18 C29 121.4(8) . .
C27 N18 C29 124.5(8) . .
C28 N19 C24 122.3(8) . .
C28 N19 C26 111.9(8) . .
C24 N19 C26 124.8(7) . .
C28 N20 C27 112.7(7) . .
C28 N20 C30 120.7(8) . .
C27 N20 C30 123.9(8) . .
C31 N21 C29 121.2(8) . .
C31 N21 C32 113.6(8) . .
C29 N21 C32 122.2(8) . .
C31 N22 C35 119.8(8) . .
C31 N22 C33 112.0(8) . .
C35 N22 C33 123.0(8) . .
C34 N23 C30 123.1(8) . .
C34 N23 C32 110.1(8) . .
C30 N23 C32 123.3(7) . .
C34 N24 C36 122.5(8) . .
C34 N24 C33 113.2(7) . .
C36 N24 C33 121.9(8) . .
C37 N25 C38 111.9(7) . .
C37 N25 C35 121.1(8) . .
C38 N25 C35 125.5(8) . .
C37 N26 C41 124.6(8) . .
C37 N26 C39 110.7(8) . .
C41 N26 C39 123.5(7) . .
C40 N27 C36 122.3(8) . .
C40 N27 C38 110.3(8) . .
C36 N27 C38 124.2(8) . .
C40 N28 C39 112.3(7) . .
C40 N28 C42 131.6(9) . .
C39 N28 C42 116.1(7) . .
C1 O1 Tm1 144.7(6) . .
C19 O4 Tm1 157.1(7) . 2_666
C25 O5 Tm1 154.0(7) . 2_666
C4 O8 Tm2 157.6(7) . .
C22 O11 Tm2 144.3(6) . 2_667
C40 O14 Tm2 152.3(7) . .

loop_
_geom_bond_atom_site_label_1
_geom_bond_atom_site_label_2
_geom_bond_distance
_geom_bond_site_symmetry_2
Cl5 Cl9 1.990(7) .
O1W Tm2 2.284(8) .
O2W Tm2 2.374(7) .
O3W Tm1 2.283(8) .
O4W Tm1 2.370(7) .
O5W Tm2 2.272(7) .
O6W Tm1 2.348(7) .
O7W Tm1 2.254(7) .
O8W Tm1 2.330(7) .
O9W Tm2 2.356(7) .
O10W Tm2 2.319(7) .
Cl1 Cd1 2.440(4) .
Cl2 Cd1 2.444(3) .
Cl3 Cd1 2.454(4) .
Cl4 Cd1 2.454(3) .
Tm1 O5 2.284(7) 2_666
Tm1 O4 2.345(7) 2_666
Tm1 O1 2.386(7) .
Tm2 O14 2.324(8) .
Tm2 O8 2.336(7) .
Tm2 O11 2.371(7) 2_667
C1 O1 1.226(12) .
C1 N2 1.348(13) .
C1 N1 1.356(12) .
C2 N3 1.429(13) .
C2 N1 1.474(11) .
C2 C3 1.507(15) .
C2 H2 0.9900 .
C3 N2 1.443(12) .
C3 N4 1.474(12) .
C3 H3 0.9900 .
C4 O8 1.220(12) .
C4 N3 1.257(13) .
C4 N4 1.346(13) .
C5 N5 1.440(13) .
C5 N2 1.444(13) .
C5 H5A 0.9800 .
C5 H5B 0.9800 .
C6 N7 1.404(13) .
C6 N4 1.455(13) .
C6 H6A 0.9800 .
C6 H6B 0.9800 .
C7 O2 1.250(12) .
C7 N5 1.345(13) .
C7 N6 1.355(13) .
C8 N5 1.427(13) .
C8 N7 1.472(13) .
C8 C9 1.565(14) .
C8 H8 0.9900 .
C9 N6 1.428(13) .
C9 N8 1.435(14) .
C9 H9 0.9900 .
C10 O9 1.209(13) .
C10 N8 1.355(14) .
C10 N7 1.370(13) .
C11 N9 1.424(16) .
C11 N6 1.460(12) .
C11 H11A 0.9800 .
C11 H11B 0.9800 .
C12 N8 1.418(14) .
C12 N11 1.462(12) .
C12 H12A 0.9800 .
C12 H12B 0.9800 .
C13 O3 1.253(13) .
C13 N9 1.341(14) .
C13 N10 1.351(14) .
C14 N9 1.439(13) .
C14 N11 1.474(12) .
C14 C15 1.544(13) .
C14 H14 0.9900 .
C15 N10 1.434(13) .
C15 N12 1.460(12) .
C15 H15 0.9900 .
C16 O10 1.211(13) .
C16 N11 1.339(14) .
C16 N12 1.360(12) .
C17 N10 1.427(13) .
C17 N13 1.443(12) .
C17 H17A 0.9800 .
C17 H17B 0.9800 .
C18 N12 1.439(12) .
C18 N15 1.466(12) .
C18 H18A 0.9800 .
C18 H18B 0.9800 .
C19 O4 1.221(12) .
C19 N14 1.339(13) .
C19 N13 1.360(13) .
C20 N13 1.424(12) .
C20 N15 1.454(11) .
C20 C21 1.520(14) .
C20 H20 0.9900 .
C21 N14 1.389(12) .
C21 N16 1.487(11) .
C21 H21 0.9900 .
C22 O11 1.264(11) .
C22 N16 1.309(13) .
C22 N15 1.336(13) .
C23 N17 1.498(2) .
C23 N14 1.498(2) .
C23 H23A 0.9800 .
C23 H23B 0.9800 .
C24 N16 1.435(13) .
C24 N19 1.443(13) .
C24 H24A 0.9800 .
C24 H24B 0.9800 .
C25 O5 1.271(12) .
C25 N18 1.320(13) .
C25 N17 1.334(12) .
C26 N17 1.423(12) .
C26 N19 1.448(13) .
C26 C27 1.535(14) .
C26 H26 0.9900 .
C27 N18 1.422(13) .
C27 N20 1.448(12) .
C27 H27 0.9900 .
C28 O12 1.218(12) .
C28 N20 1.346(13) .
C28 N19 1.393(11) .
C29 N21 1.447(11) .
C29 N18 1.492(12) .
C29 H29A 0.9800 .
C29 H29B 0.9800 .
C30 N23 1.432(12) .
C30 N20 1.468(12) .
C30 H30A 0.9800 .
C30 H30B 0.9800 .
C31 O6 1.216(12) .
C31 N21 1.335(13) .
C31 N22 1.365(11) .
C32 N21 1.465(12) .
C32 N23 1.469(11) .
C32 C33 1.513(13) .
C32 H32 0.9900 .
C33 N22 1.459(12) .
C33 N24 1.463(12) .
C33 H33 0.9900 .
C34 O13 1.229(12) .
C34 N24 1.337(14) .
C34 N23 1.366(11) .
C35 N22 1.456(12) .
C35 N25 1.464(12) .
C35 H35A 0.9800 .
C35 H35B 0.9800 .
C36 N27 1.415(13) .
C36 N24 1.461(11) .
C36 H36A 0.9800 .
C36 H36B 0.9800 .
C37 O7 1.228(12) .
C37 N25 1.341(13) .
C37 N26 1.362(12) .
C38 N25 1.453(12) .
C38 N27 1.459(13) .
C38 C39 1.534(12) .
C38 H38 0.9900 .
C39 N28 1.468(12) .
C39 N26 1.468(12) .
C39 H39 0.9900 .
C40 O14 1.195(12) .
C40 N28 1.349(12) .
C40 N27 1.380(13) .
C41 N26 1.409(12) .
C41 N1 1.424(12) .
C41 H41A 0.9800 .
C41 H41B 0.9800 .
C42 N3 1.496(2) .
C42 N28 1.502(2) .
C42 H42A 0.9800 .
C42 H42B 0.9800 .
O4 Tm1 2.345(7) 2_666
O5 Tm1 2.284(7) 2_666
O11 Tm2 2.371(7) 2_667

loop_
_platon_squeeze_void_nr
_platon_squeeze_void_average_x
_platon_squeeze_void_average_y
_platon_squeeze_void_average_z
_platon_squeeze_void_volume
_platon_squeeze_void_count_electrons
_platon_squeeze_void_content
1 -0.006 0.001 0.000 1502 719 ' '
2 0.478 0.445 0.733 89 35 ' '
3 0.522 0.555 0.267 89 41 ' '
4 0.500 0.500 0.500 48 22 ' '
5 0.500 0.500 1.000 48 21 ' '
